data_4306776
loop_
_publ_author_name
'Andrew L. Johnson'
'Nathan Hollingsworth'
'Gabriele Kociok-K\"ohn'
'Kieran C. Molloy'

_publ_section_title
;
Organozinc Aminoalcoholates: Synthesis, Structure, and Materials Chemistry
;
_journal_name_full 'Inorganic Chemistry'
_journal_page_first 12040
_journal_page_last 12048
_journal_paper_doi 10.1021/ic801591d
_journal_volume 47
_journal_year 2008
_chemical_formula_moiety 'C24 H60 N4 O4 Zn4'
_chemical_formula_sum 'C24 H60 N4 O4 Zn4'
_chemical_formula_weight 730.24
_chemical_name_systematic
;
 ?
;
_space_group_IT_number 14
_symmetry_cell_setting monoclinic
_symmetry_space_group_name_Hall '-P 2yab'
_symmetry_space_group_name_H-M 'P 1 21/a 1'
_atom_sites_solution_hydrogens geom
_atom_sites_solution_primary direct
_atom_sites_solution_secondary difmap
_audit_creation_method SHELXL-97
_cell_angle_alpha 90.00
_cell_angle_beta 111.8770(10)
_cell_angle_gamma 90.00
_cell_formula_units_Z 4
_cell_length_a 16.67400(10)
_cell_length_b 10.80900(10)
_cell_length_c 20.8790(2)
_cell_measurement_reflns_used 75683
_cell_measurement_temperature 150(2)
_cell_measurement_theta_max 30.034
_cell_measurement_theta_min 2.910
_cell_volume 3492.02(6)
_computing_cell_refinement 'HKL Scalepack (Otwinowski & Minor 1997)'
_computing_data_reduction 'Denzo & Scalepack (Otwinowski & Minor, 1997)'
_computing_molecular_graphics 'ORTEX (P.McArdle, 1995)'
_computing_publication_material 'SHELXL-97/2 (Sheldrick,1997)'
_computing_structure_refinement 'SHELXL-97 (Sheldrick, 1997)'
_computing_structure_solution 'SHELXS-97 (Sheldrick, 1990)'
_diffrn_ambient_temperature 150(2)
_diffrn_measured_fraction_theta_full 0.997
_diffrn_measured_fraction_theta_max 0.997
_diffrn_measurement_device_type KappaCCD
_diffrn_measurement_method KappaCCD
_diffrn_radiation_monochromator graphite
_diffrn_radiation_source 'fine-focus sealed tube'
_diffrn_radiation_type MoK\a
_diffrn_radiation_wavelength 0.71073
_diffrn_reflns_av_R_equivalents 0.0400
_diffrn_reflns_av_sigmaI/netI 0.0239
_diffrn_reflns_limit_h_max 23
_diffrn_reflns_limit_h_min -23
_diffrn_reflns_limit_k_max 15
_diffrn_reflns_limit_k_min -14
_diffrn_reflns_limit_l_max 29
_diffrn_reflns_limit_l_min -29
_diffrn_reflns_number 71427
_diffrn_reflns_theta_full 30.04
_diffrn_reflns_theta_max 30.04
_diffrn_reflns_theta_min 3.68
_exptl_absorpt_coefficient_mu 2.745
_exptl_absorpt_correction_T_max 0.383
_exptl_absorpt_correction_T_min 0.334
_exptl_absorpt_correction_type multi-scan
_exptl_absorpt_process_details
;
multi-scan from symmetry-related measurements 
 Sortav (Blessing 1995)
;
_exptl_crystal_colour Colourless
_exptl_crystal_density_diffrn 1.389
_exptl_crystal_density_method 'not measured'
_exptl_crystal_description Parallelepiped
_exptl_crystal_F_000 1536
_exptl_crystal_size_max 0.40
_exptl_crystal_size_mid 0.40
_exptl_crystal_size_min 0.35
_refine_diff_density_max 0.363
_refine_diff_density_min -0.322
_refine_diff_density_rms 0.056
_refine_ls_extinction_coef 0.0022(2)
_refine_ls_extinction_expression Fc^*^=kFc[1+0.001xFc^2^\l^3^/sin(2\q)]^-1/4^
_refine_ls_extinction_method SHELXL
_refine_ls_goodness_of_fit_ref 1.065
_refine_ls_hydrogen_treatment constr
_refine_ls_matrix_type full
_refine_ls_number_parameters 426
_refine_ls_number_reflns 10203
_refine_ls_number_restraints 0
_refine_ls_restrained_S_all 1.065
_refine_ls_R_factor_all 0.0437
_refine_ls_R_factor_gt 0.0321
_refine_ls_shift/su_max 0.001
_refine_ls_shift/su_mean 0.000
_refine_ls_structure_factor_coef Fsqd
_refine_ls_weighting_details 'calc w=1/[\s^2^(Fo^2^)+(0.0372P)^2^+1.8712P] where P=(Fo^2^+2Fc^2^)/3'
_refine_ls_weighting_scheme calc
_refine_ls_wR_factor_gt 0.0802
_refine_ls_wR_factor_ref 0.0856
_reflns_number_gt 8464
_reflns_number_total 10203
_reflns_threshold_expression >2sigma(I)
_cod_duplicate_entry 4306770
_cod_data_source_file ic801591d_si_004_2.cif
_cod_data_source_block k07kcm6
_cod_depositor_comments
;
The following automatic conversions were performed:
'_symmetry_cell_setting' value 'Monoclinic' changed to 'monoclinic'
according to '/home/saulius/struct/CIF-dictionaries/cif_core.dic'
dictionary named 'cif_core.dic' version 2.4.1 from
2010-06-29.

'_exptl_absorpt_correction_type' value 'Multi-Scan' changed
to 'multi-scan' according to
'/home/saulius/struct/CIF-dictionaries/cif_core.dic' dictionary named
'cif_core.dic' version 2.4.1 from 2010-06-29.

Automatic conversion script
Id: cif_fix_enum 1527 2010-12-29 10:47:43Z saulius 
;
_cod_original_cell_volume 3492.02(5)
_cod_original_sg_symbol_H-M 'P 21/a'
_cod_database_code 4306776

loop_
_symmetry_equiv_pos_as_xyz
'x, y, z'
'-x+1/2, y+1/2, -z'
'-x, -y, -z'
'x-1/2, -y-1/2, z'

loop_
_atom_site_label
_atom_site_type_symbol
_atom_site_fract_x
_atom_site_fract_y
_atom_site_fract_z
_atom_site_U_iso_or_equiv
_atom_site_adp_type
_atom_site_occupancy
_atom_site_symmetry_multiplicity
_atom_site_calc_flag
_atom_site_refinement_flags
_atom_site_disorder_assembly
_atom_site_disorder_group
Zn1 Zn 0.34038(3) 0.06025(5) 0.84406(2) 0.02990(10) Uani 0.83 1 d P A 1
Zn2 Zn 0.13874(3) 0.07278(4) 0.706444(19) 0.02674(8) Uani 0.83 1 d P A 1
Zn3 Zn 0.28604(4) -0.08708(5) 0.65187(3) 0.02867(10) Uani 0.83 1 d P A 1
Zn4 Zn 0.26646(5) -0.24269(6) 0.79312(3) 0.03070(11) Uani 0.83 1 d P A 1
Zn1A Zn 0.32743(17) 0.0914(2) 0.82501(12) 0.0308(4) Uani 0.17 1 d P A 2
Zn2A Zn 0.13185(13) 0.0508(2) 0.68087(10) 0.0302(4) Uani 0.17 1 d P A 2
Zn3A Zn 0.30016(18) -0.1268(2) 0.66166(15) 0.0300(5) Uani 0.17 1 d P A 2
Zn4A Zn 0.2689(2) -0.2228(3) 0.81342(12) 0.0300(5) Uani 0.17 1 d P A 2
O1 O 0.25657(10) 0.13456(15) 0.75896(8) 0.0320(3) Uani 0.83 1 d P A 1
O2 O 0.16845(10) -0.05361(15) 0.64986(8) 0.0334(3) Uani 0.83 1 d P A 1
O3 O 0.33183(10) -0.18776(16) 0.73681(8) 0.0324(3) Uani 0.83 1 d P A 1
O4 O 0.27535(11) -0.09109(15) 0.84840(9) 0.0359(4) Uani 0.83 1 d P A 1
O1A O 0.2001(5) 0.0748(7) 0.7804(4) 0.0354(17) Uiso 0.17 1 d P A 2
O2A O 0.2260(5) 0.0223(8) 0.6468(4) 0.0369(17) Uiso 0.17 1 d P A 2
O3A O 0.2441(5) -0.2267(8) 0.7130(4) 0.0369(17) Uiso 0.17 1 d P A 2
O4A O 0.3537(5) -0.0850(8) 0.8397(4) 0.0370(17) Uiso 0.17 1 d P A 2
N1 N 0.28674(13) 0.12888(18) 0.91822(9) 0.0446(4) Uani 1 1 d . . .
N2 N 0.13501(11) 0.23487(16) 0.64183(9) 0.0363(4) Uani 1 1 d . . .
N3 N 0.21640(11) -0.23333(16) 0.57675(8) 0.0375(4) Uani 1 1 d . . .
N4 N 0.39115(11) -0.32848(16) 0.85611(8) 0.0367(4) Uani 1 1 d . . .
C1 C 0.46597(17) 0.0909(3) 0.8744(2) 0.0579(8) Uani 0.83 1 d P A 1
H1A H 0.4950 0.0476 0.9189 0.069 Uiso 0.83 1 calc PR A 1
H1B H 0.4866 0.0524 0.8403 0.069 Uiso 0.83 1 calc PR A 1
C2 C 0.49489(17) 0.2238(3) 0.88348(15) 0.065(2) Uani 0.83 1 d P A 1
H2A H 0.4743 0.2652 0.8385 0.098 Uiso 0.83 1 calc PR A 1
H2B H 0.5581 0.2272 0.9037 0.098 Uiso 0.83 1 calc PR A 1
H2C H 0.4711 0.2655 0.9142 0.098 Uiso 0.83 1 calc PR A 1
C3 C 0.2306(2) -0.0829(3) 0.89369(16) 0.0475(6) Uani 0.83 1 d P A 1
H3A H 0.2665 -0.1179 0.9391 0.057 Uiso 0.83 1 calc PR A 1
H3B H 0.1765 -0.1315 0.8750 0.057 Uiso 0.83 1 calc PR A 1
C4 C 0.20946(16) 0.0511(2) 0.90236(12) 0.0482(5) Uani 1 1 d . A .
H4A H 0.1637 0.0807 0.8594 0.058 Uiso 0.83 1 calc PR B 1
H4B H 0.1874 0.0576 0.9402 0.058 Uiso 0.83 1 calc PR B 1
H4C H 0.1779 0.0715 0.9329 0.058 Uiso 0.17 1 calc PR B 2
H4D H 0.2250 -0.0377 0.9075 0.058 Uiso 0.17 1 calc PR B 2
C5 C 0.3490(2) 0.1049(5) 0.98788(14) 0.0985(14) Uani 1 1 d . A .
H5A H 0.3226 0.1243 1.0215 0.148 Uiso 1 1 calc R . .
H5B H 0.4002 0.1569 0.9968 0.148 Uiso 1 1 calc R . .
H5C H 0.3659 0.0176 0.9920 0.148 Uiso 1 1 calc R . .
C6 C 0.2607(3) 0.2596(3) 0.9095(2) 0.0820(11) Uani 1 1 d . A .
H6A H 0.2231 0.2746 0.8613 0.123 Uiso 1 1 calc R . .
H6B H 0.3122 0.3120 0.9216 0.123 Uiso 1 1 calc R . .
H6C H 0.2293 0.2793 0.9396 0.123 Uiso 1 1 calc R . .
C7 C 0.03473(15) 0.0485(3) 0.72961(13) 0.0391(5) Uani 0.83 1 d P A 1
H7A H 0.0363 -0.0361 0.7482 0.047 Uiso 0.83 1 calc PR A 1
H7B H 0.0371 0.1076 0.7665 0.047 Uiso 0.83 1 calc PR A 1
C8 C -0.05134(14) 0.0660(2) 0.66864(13) 0.0486(13) Uani 0.83 1 d P A 1
H8A H -0.0567 0.1523 0.6532 0.073 Uiso 0.83 1 calc PR A 1
H8B H -0.0992 0.0453 0.6832 0.073 Uiso 0.83 1 calc PR A 1
H8C H -0.0530 0.0116 0.6306 0.073 Uiso 0.83 1 calc PR A 1
C9 C 0.28008(17) 0.2412(2) 0.73127(13) 0.0425(6) Uani 0.83 1 d P A 1
H9A H 0.3423 0.2374 0.7389 0.051 Uiso 0.83 1 calc PR A 1
H9B H 0.2704 0.3155 0.7552 0.051 Uiso 0.83 1 calc PR A 1
C10 C 0.22668(13) 0.2513(2) 0.65380(11) 0.0388(4) Uani 1 1 d . A .
H10A H 0.2358 0.3333 0.6366 0.047 Uiso 0.83 1 calc PR C 1
H10B H 0.2453 0.1870 0.6285 0.047 Uiso 0.83 1 calc PR C 1
H10C H 0.2619 0.2553 0.7038 0.047 Uiso 0.17 1 calc PR C 2
H10D H 0.2360 0.3278 0.6314 0.047 Uiso 0.17 1 calc PR C 2
C11 C 0.1009(2) 0.3397(3) 0.6679(2) 0.0781(10) Uani 1 1 d . A .
H11A H 0.1106 0.4163 0.6466 0.117 Uiso 1 1 calc R . .
H11B H 0.1306 0.3451 0.7181 0.117 Uiso 1 1 calc R . .
H11C H 0.0388 0.3283 0.6565 0.117 Uiso 1 1 calc R . .
C12 C 0.0848(2) 0.2169(4) 0.56814(13) 0.0776(10) Uani 1 1 d . A .
H12A H 0.0877 0.2920 0.5428 0.116 Uiso 1 1 calc R . .
H12B H 0.0244 0.1997 0.5612 0.116 Uiso 1 1 calc R . .
H12C H 0.1086 0.1470 0.5511 0.116 Uiso 1 1 calc R . .
C13 C 0.3673(2) 0.0100(3) 0.62263(16) 0.0477(6) Uani 0.83 1 d P A 1
H13A H 0.3337 0.0683 0.5859 0.057 Uiso 0.83 1 calc PR A 1
H13B H 0.4049 0.0596 0.6623 0.057 Uiso 0.83 1 calc PR A 1
C14 C 0.42495(18) -0.0696(3) 0.59562(16) 0.0647(15) Uani 0.83 1 d P A 1
H14A H 0.4669 -0.1154 0.6341 0.097 Uiso 0.83 1 calc PR A 1
H14B H 0.4557 -0.0159 0.5746 0.097 Uiso 0.83 1 calc PR A 1
H14C H 0.3888 -0.1281 0.5610 0.097 Uiso 0.83 1 calc PR A 1
C15 C 0.10335(16) -0.1342(3) 0.60837(14) 0.0424(6) Uani 0.83 1 d P A 1
H15A H 0.0717 -0.0947 0.5632 0.051 Uiso 0.83 1 calc PR A 1
H15B H 0.0616 -0.1504 0.6309 0.051 Uiso 0.83 1 calc PR A 1
C16 C 0.14212(14) -0.2561(2) 0.59721(11) 0.0416(5) Uani 1 1 d . A .
H16A H 0.1611 -0.3052 0.6403 0.050 Uiso 0.83 1 calc PR D 1
H16B H 0.0977 -0.3044 0.5608 0.050 Uiso 0.83 1 calc PR D 1
H16C H 0.1027 -0.3174 0.5658 0.050 Uiso 0.17 1 calc PR D 2
H16D H 0.1096 -0.1783 0.5944 0.050 Uiso 0.17 1 calc PR D 2
C17 C 0.18798(17) -0.1834(3) 0.50649(11) 0.0518(6) Uani 1 1 d . A .
H17A H 0.2385 -0.1675 0.4944 0.078 Uiso 1 1 calc R . .
H17B H 0.1564 -0.1060 0.5040 0.078 Uiso 1 1 calc R . .
H17C H 0.1501 -0.2435 0.4740 0.078 Uiso 1 1 calc R . .
C18 C 0.26542(19) -0.3480(2) 0.58217(15) 0.0612(7) Uani 1 1 d . A .
H18A H 0.2283 -0.4101 0.5508 0.092 Uiso 1 1 calc R . .
H18B H 0.2852 -0.3788 0.6297 0.092 Uiso 1 1 calc R . .
H18C H 0.3155 -0.3316 0.5696 0.092 Uiso 1 1 calc R . .
C19 C 0.1661(2) -0.3555(4) 0.77080(17) 0.0631(9) Uani 0.83 1 d P A 1
H19A H 0.1127 -0.3063 0.7489 0.076 Uiso 0.83 1 calc PR A 1
H19B H 0.1689 -0.4162 0.7362 0.076 Uiso 0.83 1 calc PR A 1
C20 C 0.1584(2) -0.4258(3) 0.83082(17) 0.0715(16) Uani 0.83 1 d P A 1
H20A H 0.2119 -0.4719 0.8546 0.107 Uiso 0.83 1 calc PR A 1
H20B H 0.1098 -0.4837 0.8137 0.107 Uiso 0.83 1 calc PR A 1
H20C H 0.1485 -0.3675 0.8630 0.107 Uiso 0.83 1 calc PR A 1
C21 C 0.41972(14) -0.2239(2) 0.76204(12) 0.0372(5) Uani 0.83 1 d P A 1
H21A H 0.4550 -0.1578 0.7527 0.045 Uiso 0.83 1 calc PR A 1
H21B H 0.4263 -0.2999 0.7380 0.045 Uiso 0.83 1 calc PR A 1
C22 C 0.45135(13) -0.2479(2) 0.83918(11) 0.0404(5) Uani 1 1 d . A .
H22A H 0.5090 -0.2875 0.8547 0.048 Uiso 0.83 1 calc PR E 1
H22B H 0.4572 -0.1683 0.8639 0.048 Uiso 0.83 1 calc PR E 1
H22C H 0.4373 -0.2466 0.7887 0.048 Uiso 0.17 1 calc PR E 2
H22D H 0.5116 -0.2772 0.8624 0.048 Uiso 0.17 1 calc PR E 2
C23 C 0.41091(19) -0.3268(3) 0.93110(12) 0.0654(8) Uani 1 1 d . A .
H23A H 0.4687 -0.3613 0.9554 0.098 Uiso 1 1 calc R . .
H23B H 0.3681 -0.3766 0.9414 0.098 Uiso 1 1 calc R . .
H23C H 0.4091 -0.2414 0.9463 0.098 Uiso 1 1 calc R . .
C24 C 0.3951(2) -0.4553(2) 0.83352(17) 0.0608(7) Uani 1 1 d . A .
H24A H 0.3776 -0.4571 0.7832 0.091 Uiso 1 1 calc R . .
H24B H 0.3560 -0.5075 0.8470 0.091 Uiso 1 1 calc R . .
H24C H 0.4543 -0.4865 0.8551 0.091 Uiso 1 1 calc R . .
C1A C 0.4159(9) 0.1996(14) 0.8121(8) 0.050(3) Uiso 0.17 1 d P A 2
H1C H 0.4378 0.1604 0.7789 0.060 Uiso 0.17 1 calc PR A 2
H1D H 0.3892 0.2796 0.7923 0.060 Uiso 0.17 1 calc PR A 2
C3A C 0.1539(9) 0.0836(13) 0.8252(7) 0.044(3) Uiso 0.17 1 d P A 2
H3C H 0.1037 0.0270 0.8085 0.053 Uiso 0.17 1 calc PR A 2
H3D H 0.1315 0.1689 0.8231 0.053 Uiso 0.17 1 calc PR A 2
C7A C 0.0116(9) -0.0101(13) 0.6472(7) 0.047(3) Uiso 0.17 1 d P A 2
H7C H -0.0104 -0.0133 0.5962 0.056 Uiso 0.17 1 calc PR A 2
H7D H 0.0119 -0.0958 0.6640 0.056 Uiso 0.17 1 calc PR A 2
C9A C 0.2510(9) 0.1296(13) 0.6191(7) 0.046(3) Uiso 0.17 1 d P A 2
H9C H 0.2203 0.1319 0.5684 0.055 Uiso 0.17 1 calc PR A 2
H9D H 0.3139 0.1277 0.6294 0.055 Uiso 0.17 1 calc PR A 2
C13A C 0.4181(9) -0.1147(14) 0.6650(7) 0.049(3) Uiso 0.17 1 d P A 2
H13C H 0.4507 -0.0567 0.7023 0.058 Uiso 0.17 1 calc PR A 2
H13D H 0.4459 -0.1969 0.6769 0.058 Uiso 0.17 1 calc PR A 2
C15A C 0.1757(9) -0.3051(14) 0.6711(7) 0.049(3) Uiso 0.17 1 d P A 2
H15C H 0.1285 -0.3059 0.6890 0.059 Uiso 0.17 1 calc PR A 2
H15D H 0.1972 -0.3907 0.6722 0.059 Uiso 0.17 1 calc PR A 2
C19A C 0.1728(10) -0.2752(15) 0.8413(8) 0.055(3) Uiso 0.17 1 d P A 2
H19C H 0.1864 -0.2534 0.8902 0.066 Uiso 0.17 1 calc PR A 2
H19D H 0.1192 -0.2315 0.8129 0.066 Uiso 0.17 1 calc PR A 2
C21A C 0.4405(11) -0.1234(16) 0.8643(9) 0.059(4) Uiso 0.17 1 d P A 2
H21C H 0.4634 -0.1241 0.9154 0.071 Uiso 0.17 1 calc PR A 2
H21D H 0.4747 -0.0631 0.8495 0.071 Uiso 0.17 1 calc PR A 2
C2A C 0.49489(17) 0.2238(3) 0.88348(15) 0.050(7) Uiso 0.17 1 d P A 2
H2D H 0.4726 0.2531 0.9181 0.075 Uiso 0.17 1 calc PR A 2
H2E H 0.5334 0.2865 0.8766 0.075 Uiso 0.17 1 calc PR A 2
H2F H 0.5270 0.1466 0.8995 0.075 Uiso 0.17 1 calc PR A 2
C8A C -0.05134(14) 0.0660(2) 0.66864(13) 0.053(6) Uiso 0.17 1 d P A 2
H8D H -0.0240 0.0881 0.7175 0.080 Uiso 0.17 1 calc PR A 2
H8E H -0.1036 0.0173 0.6614 0.080 Uiso 0.17 1 calc PR A 2
H8F H -0.0668 0.1416 0.6408 0.080 Uiso 0.17 1 calc PR A 2
C14A C 0.42495(18) -0.0696(3) 0.59562(16) 0.050(4) Uiso 0.17 1 d P A 2
H1 H 0.3992 -0.1317 0.5596 0.075 Uiso 0.17 1 calc PR A 2
H2 H 0.4859 -0.0580 0.6024 0.075 Uiso 0.17 1 calc PR A 2
H3 H 0.3941 0.0090 0.5816 0.075 Uiso 0.17 1 calc PR A 2
C20A C 0.1584(2) -0.4258(3) 0.83082(17) 0.050(4) Uiso 0.17 1 d P A 2
H4 H 0.1674 -0.4514 0.7890 0.075 Uiso 0.17 1 calc PR A 2
H5 H 0.0994 -0.4468 0.8264 0.075 Uiso 0.17 1 calc PR A 2
H6 H 0.1998 -0.4688 0.8709 0.075 Uiso 0.17 1 calc PR A 2

loop_
_atom_site_aniso_label
_atom_site_aniso_U_11
_atom_site_aniso_U_22
_atom_site_aniso_U_33
_atom_site_aniso_U_23
_atom_site_aniso_U_13
_atom_site_aniso_U_12
Zn1 0.02570(18) 0.0332(2) 0.0286(2) 0.00278(14) 0.00746(17) 0.00110(15)
Zn2 0.02272(14) 0.03228(18) 0.02597(18) -0.00039(14) 0.00992(15) -0.00065(11)
Zn3 0.0263(2) 0.0346(3) 0.02570(19) 0.00090(17) 0.01039(15) 0.00151(17)
Zn4 0.02872(16) 0.0337(2) 0.0310(3) 0.0011(2) 0.0127(2) -0.00339(14)
Zn1A 0.0295(10) 0.0290(11) 0.0317(12) -0.0014(7) 0.0089(9) -0.0006(7)
Zn2A 0.0224(7) 0.0381(10) 0.0309(9) 0.0041(8) 0.0109(8) 0.0007(6)
Zn3A 0.0245(10) 0.0381(14) 0.0282(10) -0.0034(9) 0.0107(8) 0.0009(9)
Zn4A 0.0266(7) 0.0411(13) 0.0236(12) 0.0019(9) 0.0109(10) -0.0037(8)
O1 0.0283(7) 0.0355(8) 0.0262(7) 0.0038(6) 0.0034(6) -0.0074(6)
O2 0.0231(7) 0.0392(9) 0.0359(8) -0.0121(7) 0.0086(6) -0.0038(6)
O3 0.0240(7) 0.0428(9) 0.0302(7) 0.0073(7) 0.0099(6) 0.0025(6)
O4 0.0423(9) 0.0332(8) 0.0424(9) 0.0002(7) 0.0274(8) -0.0008(7)
N1 0.0554(11) 0.0485(11) 0.0270(8) -0.0033(7) 0.0120(8) 0.0032(9)
N2 0.0329(8) 0.0379(9) 0.0355(8) 0.0092(7) 0.0098(7) 0.0046(7)
N3 0.0399(9) 0.0404(9) 0.0282(7) -0.0051(7) 0.0081(7) 0.0067(7)
N4 0.0418(9) 0.0356(9) 0.0329(8) 0.0050(7) 0.0141(7) 0.0067(7)
C1 0.0252(12) 0.0469(16) 0.092(2) 0.0057(16) 0.0111(13) 0.0001(11)
C2 0.045(2) 0.062(2) 0.068(3) 0.0062(17) -0.0021(15) -0.0224(16)
C3 0.0551(16) 0.0490(15) 0.0532(15) 0.0044(12) 0.0373(14) 0.0008(12)
C4 0.0508(13) 0.0603(14) 0.0407(11) -0.0003(10) 0.0253(10) 0.0092(11)
C5 0.080(2) 0.168(4) 0.0312(13) 0.0056(18) 0.0017(14) -0.017(2)
C6 0.124(3) 0.0519(16) 0.098(2) -0.0188(16) 0.074(2) 0.0043(17)
C7 0.0260(11) 0.0573(15) 0.0369(12) 0.0047(11) 0.0152(9) -0.0010(10)
C8 0.0242(13) 0.068(3) 0.0513(18) 0.0055(13) 0.0114(11) -0.0021(11)
C9 0.0383(13) 0.0413(14) 0.0386(13) 0.0095(10) 0.0035(10) -0.0129(10)
C10 0.0345(10) 0.0413(11) 0.0393(10) 0.0118(8) 0.0122(8) -0.0027(8)
C11 0.085(2) 0.0418(14) 0.130(3) 0.0130(17) 0.066(2) 0.0148(14)
C12 0.0572(16) 0.117(3) 0.0388(13) 0.0316(15) -0.0042(11) -0.0248(17)
C13 0.0560(16) 0.0451(15) 0.0581(16) 0.0054(12) 0.0397(14) 0.0002(12)
C14 0.0504(18) 0.087(3) 0.077(3) -0.0185(19) 0.0477(18) -0.0141(17)
C15 0.0287(11) 0.0499(15) 0.0446(13) -0.0165(12) 0.0089(10) -0.0078(10)
C16 0.0402(11) 0.0419(11) 0.0363(10) -0.0091(8) 0.0069(8) -0.0074(9)
C17 0.0598(14) 0.0615(15) 0.0282(10) -0.0046(10) 0.0097(10) 0.0038(12)
C18 0.0635(16) 0.0453(13) 0.0689(17) -0.0112(12) 0.0179(13) 0.0152(12)
C19 0.0535(17) 0.073(2) 0.0592(18) 0.0097(16) 0.0168(14) -0.0293(16)
C20 0.071(3) 0.075(3) 0.086(3) 0.0172(19) 0.049(2) -0.0181(18)
C21 0.0252(10) 0.0470(13) 0.0391(12) 0.0082(10) 0.0116(9) 0.0043(9)
C22 0.0303(9) 0.0430(11) 0.0421(11) 0.0044(9) 0.0069(8) 0.0049(8)
C23 0.0641(16) 0.093(2) 0.0346(11) 0.0197(13) 0.0133(11) 0.0174(15)
C24 0.0740(18) 0.0364(12) 0.086(2) 0.0005(12) 0.0456(16) 0.0067(12)

loop_
_atom_type_symbol
_atom_type_description
_atom_type_scat_dispersion_real
_atom_type_scat_dispersion_imag
_atom_type_scat_source
C C 0.0033 0.0016 'International Tables Vol C Tables 4.2.6.8 and 6.1.1.4'
H H 0.0000 0.0000 'International Tables Vol C Tables 4.2.6.8 and 6.1.1.4'
O O 0.0106 0.0060 'International Tables Vol C Tables 4.2.6.8 and 6.1.1.4'
N N 0.0061 0.0033 'International Tables Vol C Tables 4.2.6.8 and 6.1.1.4'
Zn Zn 0.2839 1.4301 'International Tables Vol C Tables 4.2.6.8 and 6.1.1.4'

loop_
_geom_angle_atom_site_label_1
_geom_angle_atom_site_label_2
_geom_angle_atom_site_label_3
_geom_angle
_geom_angle_site_symmetry_1
_geom_angle_site_symmetry_3
_geom_angle_publ_flag
O1 Zn1 C1 121.98(12) . . ?
O1 Zn1 O4 99.26(7) . . ?
C1 Zn1 O4 130.95(10) . . ?
O1 Zn1 N1 99.21(7) . . ?
C1 Zn1 N1 112.37(13) . . ?
O4 Zn1 N1 82.68(7) . . ?
O1 Zn2 C7 133.50(9) . . ?
O1 Zn2 O2 98.38(7) . . ?
C7 Zn2 O2 119.25(10) . . ?
O1 Zn2 N2 82.30(7) . . ?
C7 Zn2 N2 115.32(9) . . ?
O2 Zn2 N2 98.02(7) . . ?
O3 Zn3 O2 99.68(7) . . ?
O3 Zn3 C13 119.23(11) . . ?
O2 Zn3 C13 133.04(10) . . ?
O3 Zn3 N3 99.62(7) . . ?
O2 Zn3 N3 82.08(7) . . ?
C13 Zn3 N3 113.35(10) . . ?
O3 Zn4 O4 99.25(7) . . ?
O3 Zn4 C19 130.71(12) . . ?
O4 Zn4 C19 121.35(13) . . ?
O3 Zn4 N4 82.78(7) . . ?
O4 Zn4 N4 98.70(7) . . ?
C19 Zn4 N4 114.03(13) . . ?
O4A Zn1A C1A 117.6(5) . . ?
O4A Zn1A O1A 97.1(4) . . ?
C1A Zn1A O1A 135.4(5) . . ?
O4A Zn1A N1 99.0(3) . . ?
C1A Zn1A N1 118.5(5) . . ?
O1A Zn1A N1 79.2(3) . . ?
O2A Zn2A C7A 131.2(5) . . ?
O2A Zn2A O1A 100.1(3) . . ?
C7A Zn2A O1A 121.8(5) . . ?
O2A Zn2A N2 82.7(3) . . ?
C7A Zn2A N2 109.7(4) . . ?
O1A Zn2A N2 101.0(3) . . ?
C13A Zn3A O3A 133.7(5) . . ?
C13A Zn3A O2A 120.9(5) . . ?
O3A Zn3A O2A 97.8(4) . . ?
C13A Zn3A N3 113.9(5) . . ?
O3A Zn3A N3 82.0(3) . . ?
O2A Zn3A N3 97.6(3) . . ?
C19A Zn4A O3A 115.6(6) . . ?
C19A Zn4A O4A 134.8(5) . . ?
O3A Zn4A O4A 98.9(4) . . ?
C19A Zn4A N4 117.3(5) . . ?
O3A Zn4A N4 102.3(3) . . ?
O4A Zn4A N4 79.7(3) . . ?
C9 O1 Zn2 114.83(13) . . ?
C9 O1 Zn1 119.33(14) . . ?
Zn2 O1 Zn1 125.84(8) . . ?
C15 O2 Zn3 115.47(14) . . ?
C15 O2 Zn2 119.02(14) . . ?
Zn3 O2 Zn2 125.32(8) . . ?
C21 O3 Zn4 114.92(13) . . ?
C21 O3 Zn3 119.11(14) . . ?
Zn4 O3 Zn3 125.96(8) . . ?
C3 O4 Zn4 120.04(16) . . ?
C3 O4 Zn1 114.46(16) . . ?
Zn4 O4 Zn1 125.46(8) . . ?
C3A O1A Zn2A 117.4(7) . . ?
C3A O1A Zn1A 115.7(7) . . ?
Zn2A O1A Zn1A 126.9(4) . . ?
C9A O2A Zn2A 114.3(7) . . ?
C9A O2A Zn3A 117.7(8) . . ?
Zn2A O2A Zn3A 127.1(4) . . ?
C15A O3A Zn4A 117.6(8) . . ?
C15A O3A Zn3A 115.0(8) . . ?
Zn4A O3A Zn3A 127.3(5) . . ?
C21A O4A Zn1A 119.0(9) . . ?
C21A O4A Zn4A 114.2(9) . . ?
Zn1A O4A Zn4A 126.4(5) . . ?
C5 N1 C6 111.2(3) . . ?
C5 N1 C4 111.2(2) . . ?
C6 N1 C4 109.1(2) . . ?
C5 N1 Zn1 108.6(2) . . ?
C6 N1 Zn1 114.73(17) . . ?
C4 N1 Zn1 101.67(13) . . ?
C5 N1 Zn1A 118.8(2) . . ?
C6 N1 Zn1A 103.21(17) . . ?
C4 N1 Zn1A 102.53(14) . . ?
C11 N2 C12 110.2(3) . . ?
C11 N2 C10 111.6(2) . . ?
C12 N2 C10 110.31(19) . . ?
C11 N2 Zn2A 120.44(17) . . ?
C12 N2 Zn2A 100.93(17) . . ?
C10 N2 Zn2A 102.59(13) . . ?
C11 N2 Zn2 108.39(16) . . ?
C12 N2 Zn2 114.41(16) . . ?
C10 N2 Zn2 101.70(11) . . ?
C18 N3 C17 110.56(19) . . ?
C18 N3 C16 110.0(2) . . ?
C17 N3 C16 111.00(18) . . ?
C18 N3 Zn3A 102.61(15) . . ?
C17 N3 Zn3A 119.94(16) . . ?
C16 N3 Zn3A 102.09(14) . . ?
C18 N3 Zn3 114.63(15) . . ?
C17 N3 Zn3 109.47(14) . . ?
C16 N3 Zn3 100.87(11) . . ?
C24 N4 C22 111.24(18) . . ?
C24 N4 C23 109.6(2) . . ?
C22 N4 C23 110.2(2) . . ?
C24 N4 Zn4 110.35(16) . . ?
C22 N4 Zn4 100.61(12) . . ?
C23 N4 Zn4 114.54(15) . . ?
C24 N4 Zn4A 120.01(18) . . ?
C22 N4 Zn4A 101.93(15) . . ?
C23 N4 Zn4A 103.23(15) . . ?
C2 C1 Zn1 116.8(2) . . ?
C2 C1 H1A 108.1 . . ?
Zn1 C1 H1A 108.1 . . ?
C2 C1 H1B 108.1 . . ?
Zn1 C1 H1B 108.1 . . ?
H1A C1 H1B 107.3 . . ?
O4 C3 C4 110.2(2) . . ?
O4 C3 H3A 109.6 . . ?
C4 C3 H3A 109.6 . . ?
O4 C3 H3B 109.6 . . ?
C4 C3 H3B 109.6 . . ?
H3A C3 H3B 108.1 . . ?
N1 C4 C3 110.5(2) . . ?
N1 C4 C3A 103.6(5) . . ?
C3 C4 C3A 99.5(5) . . ?
N1 C4 H4A 109.6 . . ?
C3 C4 H4A 109.6 . . ?
N1 C4 H4B 109.6 . . ?
C3 C4 H4B 109.6 . . ?
C3A C4 H4B 123.4 . . ?
H4A C4 H4B 108.1 . . ?
N1 C4 H4C 111.0 . . ?
C3 C4 H4C 119.5 . . ?
C3A C4 H4C 111.0 . . ?
H4A C4 H4C 95.6 . . ?
N1 C4 H4D 111.0 . . ?
C3A C4 H4D 111.0 . . ?
H4A C4 H4D 119.6 . . ?
H4B C4 H4D 98.1 . . ?
H4C C4 H4D 109.0 . . ?
N1 C5 H5A 109.5 . . ?
N1 C5 H5B 109.5 . . ?
H5A C5 H5B 109.5 . . ?
N1 C5 H5C 109.5 . . ?
H5A C5 H5C 109.5 . . ?
H5B C5 H5C 109.5 . . ?
N1 C6 H6A 109.5 . . ?
N1 C6 H6B 109.5 . . ?
H6A C6 H6B 109.5 . . ?
N1 C6 H6C 109.5 . . ?
H6A C6 H6C 109.5 . . ?
H6B C6 H6C 109.5 . . ?
C8 C7 Zn2 114.44(16) . . ?
C8 C7 H7A 108.6 . . ?
Zn2 C7 H7A 108.7 . . ?
C8 C7 H7B 108.7 . . ?
Zn2 C7 H7B 108.6 . . ?
H7A C7 H7B 107.6 . . ?
O1 C9 C10 110.50(19) . . ?
O1 C9 H9A 109.6 . . ?
C10 C9 H9A 109.6 . . ?
O1 C9 H9B 109.6 . . ?
C10 C9 H9B 109.6 . . ?
H9A C9 H9B 108.1 . . ?
N2 C10 C9 109.30(18) . . ?
N2 C10 C9A 104.1(5) . . ?
C9 C10 C9A 105.7(5) . . ?
N2 C10 H10A 109.8 . . ?
C9 C10 H10A 109.8 . . ?
C9A C10 H10A 117.8 . . ?
N2 C10 H10B 109.8 . . ?
C9 C10 H10B 109.8 . . ?
H10A C10 H10B 108.3 . . ?
N2 C10 H10C 110.9 . . ?
C9A C10 H10C 110.9 . . ?
H10A C10 H10C 103.4 . . ?
H10B C10 H10C 114.4 . . ?
N2 C10 H10D 110.9 . . ?
C9 C10 H10D 115.2 . . ?
C9A C10 H10D 110.9 . . ?
H10B C10 H10D 101.5 . . ?
H10C C10 H10D 108.9 . . ?
N2 C11 H11A 109.5 . . ?
N2 C11 H11B 109.5 . . ?
H11A C11 H11B 109.5 . . ?
N2 C11 H11C 109.5 . . ?
H11A C11 H11C 109.5 . . ?
H11B C11 H11C 109.5 . . ?
N2 C12 H12A 109.5 . . ?
N2 C12 H12B 109.5 . . ?
H12A C12 H12B 109.5 . . ?
N2 C12 H12C 109.5 . . ?
H12A C12 H12C 109.5 . . ?
H12B C12 H12C 109.5 . . ?
C14 C13 Zn3 114.02(19) . . ?
C14 C13 H13A 108.7 . . ?
Zn3 C13 H13A 108.7 . . ?
C14 C13 H13B 108.7 . . ?
Zn3 C13 H13B 108.7 . . ?
H13A C13 H13B 107.6 . . ?
O2 C15 C16 110.80(19) . . ?
O2 C15 H15A 109.5 . . ?
C16 C15 H15A 109.5 . . ?
O2 C15 H15B 109.5 . . ?
C16 C15 H15B 109.5 . . ?
H15A C15 H15B 108.1 . . ?
N3 C16 C15 110.51(19) . . ?
N3 C16 C15A 108.6(6) . . ?
C15 C16 C15A 99.3(6) . . ?
N3 C16 H16A 109.5 . . ?
C15 C16 H16A 109.5 . . ?
N3 C16 H16B 109.5 . . ?
C15 C16 H16B 109.5 . . ?
C15A C16 H16B 118.8 . . ?
H16A C16 H16B 108.1 . . ?
N3 C16 H16C 110.0 . . ?
C15 C16 H16C 117.7 . . ?
C15A C16 H16C 110.0 . . ?
H16A C16 H16C 98.8 . . ?
N3 C16 H16D 110.0 . . ?
C15A C16 H16D 110.0 . . ?
H16A C16 H16D 119.5 . . ?
H16B C16 H16D 99.5 . . ?
H16C C16 H16D 108.3 . . ?
N3 C17 H17A 109.5 . . ?
N3 C17 H17B 109.5 . . ?
H17A C17 H17B 109.5 . . ?
N3 C17 H17C 109.5 . . ?
H17A C17 H17C 109.5 . . ?
H17B C17 H17C 109.5 . . ?
N3 C18 H18A 109.5 . . ?
N3 C18 H18B 109.5 . . ?
H18A C18 H18B 109.5 . . ?
N3 C18 H18C 109.5 . . ?
H18A C18 H18C 109.5 . . ?
H18B C18 H18C 109.5 . . ?
C20 C19 Zn4 116.1(2) . . ?
C20 C19 H19A 108.3 . . ?
Zn4 C19 H19A 108.3 . . ?
C20 C19 H19B 108.3 . . ?
Zn4 C19 H19B 108.3 . . ?
H19A C19 H19B 107.4 . . ?
O3 C21 C22 110.14(18) . . ?
O3 C21 H21A 109.6 . . ?
C22 C21 H21A 109.6 . . ?
O3 C21 H21B 109.6 . . ?
C22 C21 H21B 109.6 . . ?
H21A C21 H21B 108.1 . . ?
N4 C22 C21A 105.6(7) . . ?
N4 C22 C21 111.00(18) . . ?
C21A C22 C21 100.4(7) . . ?
N4 C22 H22A 109.4 . . ?
C21A C22 H22A 120.6 . . ?
C21 C22 H22A 109.4 . . ?
N4 C22 H22B 109.4 . . ?
C21 C22 H22B 109.4 . . ?
H22A C22 H22B 108.0 . . ?
N4 C22 H22C 110.6 . . ?
C21A C22 H22C 110.6 . . ?
H22A C22 H22C 99.9 . . ?
H22B C22 H22C 118.8 . . ?
N4 C22 H22D 110.6 . . ?
C21A C22 H22D 110.6 . . ?
C21 C22 H22D 117.6 . . ?
H22B C22 H22D 97.9 . . ?
H22C C22 H22D 108.8 . . ?
N4 C23 H23A 109.5 . . ?
N4 C23 H23B 109.5 . . ?
H23A C23 H23B 109.5 . . ?
N4 C23 H23C 109.5 . . ?
H23A C23 H23C 109.5 . . ?
H23B C23 H23C 109.5 . . ?
N4 C24 H24A 109.5 . . ?
N4 C24 H24B 109.5 . . ?
H24A C24 H24B 109.5 . . ?
N4 C24 H24C 109.5 . . ?
H24A C24 H24C 109.5 . . ?
H24B C24 H24C 109.5 . . ?
Zn1A C1A H1C 109.3 . . ?
Zn1A C1A H1D 109.3 . . ?
H1C C1A H1D 108.0 . . ?
O1A C3A C4 113.9(10) . . ?
O1A C3A H3C 108.8 . . ?
C4 C3A H3C 108.8 . . ?
O1A C3A H3D 108.8 . . ?
C4 C3A H3D 108.8 . . ?
H3C C3A H3D 107.7 . . ?
Zn2A C7A H7C 108.4 . . ?
Zn2A C7A H7D 108.4 . . ?
H7C C7A H7D 107.4 . . ?
O2A C9A C10 108.6(9) . . ?
O2A C9A H9C 110.0 . . ?
C10 C9A H9C 110.0 . . ?
O2A C9A H9D 110.0 . . ?
C10 C9A H9D 110.0 . . ?
H9C C9A H9D 108.4 . . ?
Zn3A C13A H13C 108.7 . . ?
Zn3A C13A H13D 108.7 . . ?
H13C C13A H13D 107.6 . . ?
O3A C15A C16 108.7(10) . . ?
O3A C15A H15C 109.9 . . ?
C16 C15A H15C 109.9 . . ?
O3A C15A H15D 109.9 . . ?
C16 C15A H15D 109.9 . . ?
H15C C15A H15D 108.3 . . ?
Zn4A C19A H19C 109.7 . . ?
Zn4A C19A H19D 109.7 . . ?
H19C C19A H19D 108.2 . . ?
O4A C21A C22 112.6(12) . . ?
O4A C21A H21C 109.1 . . ?
C22 C21A H21C 109.1 . . ?
O4A C21A H21D 109.1 . . ?
C22 C21A H21D 109.1 . . ?
H21C C21A H21D 107.8 . . ?

loop_
_geom_bond_atom_site_label_1
_geom_bond_atom_site_label_2
_geom_bond_distance
_geom_bond_site_symmetry_2
_geom_bond_publ_flag
Zn1 O1 1.9760(15) . ?
Zn1 C1 1.977(3) . ?
Zn1 O4 1.9832(17) . ?
Zn1 N1 2.1861(19) . ?
Zn2 O1 1.9756(15) . ?
Zn2 C7 1.984(2) . ?
Zn2 O2 1.9859(16) . ?
Zn2 N2 2.1979(17) . ?
Zn3 O3 1.9758(16) . ?
Zn3 O2 1.9788(16) . ?
Zn3 C13 1.982(3) . ?
Zn3 N3 2.2248(18) . ?
Zn4 O3 1.9693(16) . ?
Zn4 O4 1.9778(17) . ?
Zn4 C19 1.981(3) . ?
Zn4 N4 2.2078(18) . ?
Zn1A O4A 1.956(9) . ?
Zn1A C1A 1.978(15) . ?
Zn1A O1A 1.984(9) . ?
Zn1A N1 2.323(3) . ?
Zn2A O2A 1.974(8) . ?
Zn2A C7A 1.975(14) . ?
Zn2A O1A 1.980(8) . ?
Zn2A N2 2.158(3) . ?
Zn3A C13A 1.946(15) . ?
Zn3A O3A 1.983(9) . ?
Zn3A O2A 1.984(9) . ?
Zn3A N3 2.139(3) . ?
Zn4A C19A 1.979(16) . ?
Zn4A O3A 1.982(8) . ?
Zn4A O4A 1.985(9) . ?
Zn4A N4 2.214(4) . ?
O1 C9 1.409(3) . ?
O2 C15 1.410(3) . ?
O3 C21 1.415(3) . ?
O4 C3 1.409(3) . ?
O1A C3A 1.418(15) . ?
O2A C9A 1.426(16) . ?
O3A C15A 1.428(16) . ?
O4A C21A 1.406(18) . ?
N1 C5 1.461(3) . ?
N1 C6 1.469(4) . ?
N1 C4 1.469(3) . ?
N2 C11 1.461(3) . ?
N2 C12 1.465(3) . ?
N2 C10 1.465(3) . ?
N3 C18 1.465(3) . ?
N3 C17 1.466(3) . ?
N3 C16 1.473(3) . ?
N4 C24 1.459(3) . ?
N4 C22 1.468(3) . ?
N4 C23 1.475(3) . ?
C1 C2 1.505(4) . ?
C1 H1A 0.9900 . ?
C1 H1B 0.9900 . ?
C2 H2A 0.9800 . ?
C2 H2B 0.9800 . ?
C2 H2C 0.9800 . ?
C3 C4 1.517(4) . ?
C3 H3A 0.9900 . ?
C3 H3B 0.9900 . ?
C4 C3A 1.570(13) . ?
C4 H4A 0.9900 . ?
C4 H4B 0.9900 . ?
C4 H4C 0.9900 . ?
C4 H4D 0.9900 . ?
C5 H5A 0.9800 . ?
C5 H5B 0.9800 . ?
C5 H5C 0.9800 . ?
C6 H6A 0.9800 . ?
C6 H6B 0.9800 . ?
C6 H6C 0.9800 . ?
C7 C8 1.534(3) . ?
C7 H7A 0.9900 . ?
C7 H7B 0.9900 . ?
C8 H8A 0.9800 . ?
C8 H8B 0.9800 . ?
C8 H8C 0.9800 . ?
C9 C10 1.532(3) . ?
C9 H9A 0.9900 . ?
C9 H9B 0.9900 . ?
C10 C9A 1.624(14) . ?
C10 H10A 0.9900 . ?
C10 H10B 0.9900 . ?
C10 H10C 0.9900 . ?
C10 H10D 0.9900 . ?
C11 H11A 0.9800 . ?
C11 H11B 0.9800 . ?
C11 H11C 0.9800 . ?
C12 H12A 0.9800 . ?
C12 H12B 0.9800 . ?
C12 H12C 0.9800 . ?
C13 C14 1.545(4) . ?
C13 H13A 0.9900 . ?
C13 H13B 0.9900 . ?
C14 H14A 0.9800 . ?
C14 H14B 0.9800 . ?
C14 H14C 0.9800 . ?
C15 C16 1.523(3) . ?
C15 H15A 0.9900 . ?
C15 H15B 0.9900 . ?
C16 C15A 1.527(14) . ?
C16 H16A 0.9900 . ?
C16 H16B 0.9900 . ?
C16 H16C 0.9900 . ?
C16 H16D 0.9900 . ?
C17 H17A 0.9800 . ?
C17 H17B 0.9800 . ?
C17 H17C 0.9800 . ?
C18 H18A 0.9800 . ?
C18 H18B 0.9800 . ?
C18 H18C 0.9800 . ?
C19 C20 1.512(4) . ?
C19 H19A 0.9900 . ?
C19 H19B 0.9900 . ?
C20 H20A 0.9800 . ?
C20 H20B 0.9800 . ?
C20 H20C 0.9800 . ?
C21 C22 1.519(3) . ?
C21 H21A 0.9900 . ?
C21 H21B 0.9900 . ?
C22 C21A 1.480(17) . ?
C22 H22A 0.9900 . ?
C22 H22B 0.9900 . ?
C22 H22C 0.9900 . ?
C22 H22D 0.9900 . ?
C23 H23A 0.9800 . ?
C23 H23B 0.9800 . ?
C23 H23C 0.9800 . ?
C24 H24A 0.9800 . ?
C24 H24B 0.9800 . ?
C24 H24C 0.9800 . ?
C1A H1C 0.9900 . ?
C1A H1D 0.9900 . ?
C3A H3C 0.9900 . ?
C3A H3D 0.9900 . ?
C7A H7C 0.9900 . ?
C7A H7D 0.9900 . ?
C9A H9C 0.9900 . ?
C9A H9D 0.9900 . ?
C13A H13C 0.9900 . ?
C13A H13D 0.9900 . ?
C15A H15C 0.9900 . ?
C15A H15D 0.9900 . ?
C19A H19C 0.9900 . ?
C19A H19D 0.9900 . ?
C21A H21C 0.9900 . ?
C21A H21D 0.9900 . ?
